data_1548203
loop_
_publ_author_name
'Samantha K. Cary'
'Monica Vasiliu'
'Ryan E. Baumbach'
'Jared T. Stritzinger'
'Thomas D. Green'
'Kariem Diefenbach'
'Justin N. Cross'
'Kenneth L. Knappenberger'
'Guokui Liu'
'Mark A. Silver'
'A. Eugene DePrince'
'Matthew J. Polinski'
'Shelley M. Van Cleve'
'Jane H. House'
'Naoki Kikugawa'
'Andrew Gallagher'
'Alexandra A. Arico'
'David A. Dixon'
'Thomas E. Albrecht-Schmitt'

_publ_section_title
;
 Emergence of californium as the second transitional element in the
 actinide series
;
_journal_name_full 'Nature Communications'
_journal_page_first 6827
_journal_paper_doi 10.1038/ncomms7827
_journal_volume 6
_journal_year 2015
_chemical_formula_moiety 'Am C21 H12 N3 O12, 1.5(H2 O)'
_chemical_formula_sum 'C21 H15 Am N3 O13.5'
_chemical_formula_weight 765.33
_chemical_melting_point ?
_chemical_name_common 'Americium(III) 2,6-Pyridinedicarboxylic acid'
_space_group_crystal_system triclinic
_space_group_IT_number 2
_space_group_name_Hall '-P 1'
_space_group_name_H-M_alt 'P -1'
_symmetry_space_group_name_Hall '-P 1'
_symmetry_space_group_name_H-M 'P -1'
_atom_sites_solution_hydrogens geom
_cell_angle_alpha 91.0206(12)
_cell_angle_beta 95.2167(12)
_cell_angle_gamma 103.1085(12)
_cell_formula_units_Z 4
_cell_length_a 11.8381(9)
_cell_length_b 13.3788(10)
_cell_length_c 15.1601(11)
_cell_measurement_reflns_used 33267
_cell_measurement_temperature 100(2)
_cell_measurement_theta_max 30.608
_cell_measurement_theta_min 2.332
_cell_volume 2327.0(3)
_computing_cell_refinement 'smart saint'
_computing_data_collection smart
_computing_data_reduction SAINT
_computing_molecular_graphics 'SHELXP-2013 (Sheldrick, 2013)'
_computing_publication_material 'SHELXCIF-97 (Sheldrick, 1997)'
_computing_structure_refinement 'SHELXL-2013 (Sheldrick, 2013)'
_computing_structure_solution 'SHELXS-2013 (Sheldrick, 2013)'
_diffrn_ambient_temperature 100(2)
_diffrn_detector_area_resol_mean 0
_diffrn_measured_fraction_theta_full 0.992
_diffrn_measured_fraction_theta_max 0.988
_diffrn_measurement_device_type 'BRUKER apex II'
_diffrn_measurement_method '0.5 wide w/ exposures'
_diffrn_radiation_type MoK\a
_diffrn_radiation_wavelength 0.71073
_diffrn_reflns_av_R_equivalents 0.0290
_diffrn_reflns_av_unetI/netI 0.0407
_diffrn_reflns_Laue_measured_fraction_full 0.992
_diffrn_reflns_Laue_measured_fraction_max 0.988
_diffrn_reflns_limit_h_max 16
_diffrn_reflns_limit_h_min -16
_diffrn_reflns_limit_k_max 19
_diffrn_reflns_limit_k_min -19
_diffrn_reflns_limit_l_max 21
_diffrn_reflns_limit_l_min -21
_diffrn_reflns_number 33267
_diffrn_reflns_point_group_measured_fraction_full 0.992
_diffrn_reflns_point_group_measured_fraction_max 0.988
_diffrn_reflns_theta_full 25.242
_diffrn_reflns_theta_max 30.608
_diffrn_reflns_theta_min 2.332
_diffrn_source 'Imus microfocused'
_exptl_absorpt_coefficient_mu 3.377
_exptl_absorpt_correction_T_max 0.428
_exptl_absorpt_correction_T_min 0.236
_exptl_absorpt_correction_type multi-scan
_exptl_absorpt_process_details SHELTXPREP
_exptl_crystal_colour Pink
_exptl_crystal_density_diffrn 2.185
_exptl_crystal_density_meas ?
_exptl_crystal_density_method 'not measured'
_exptl_crystal_description block
_exptl_crystal_F_000 1448
_exptl_crystal_size_max 0.06
_exptl_crystal_size_mid 0.05
_exptl_crystal_size_min 0.04
_refine_diff_density_max 4.783
_refine_diff_density_min -1.875
_refine_diff_density_rms 0.214
_refine_ls_extinction_coef .
_refine_ls_extinction_method none
_refine_ls_goodness_of_fit_ref 1.045
_refine_ls_hydrogen_treatment constr
_refine_ls_matrix_type full
_refine_ls_number_parameters 695
_refine_ls_number_reflns 14159
_refine_ls_number_restraints 0
_refine_ls_restrained_S_all 1.045
_refine_ls_R_factor_all 0.0494
_refine_ls_R_factor_gt 0.0338
_refine_ls_shift/su_max 0.003
_refine_ls_shift/su_mean 0.000
_refine_ls_structure_factor_coef Fsqd
_refine_ls_weighting_details 'w=1/[\s^2^(Fo^2^)+(0.0326P)^2^+8.9507P] where P=(Fo^2^+2Fc^2^)/3'
_refine_ls_weighting_scheme calc
_refine_ls_wR_factor_gt 0.0710
_refine_ls_wR_factor_ref 0.0764
_reflns_Friedel_coverage 0.000
_reflns_Friedel_fraction_full .
_reflns_Friedel_fraction_max .
_reflns_number_gt 11417
_reflns_number_total 14159
_reflns_threshold_expression 'I > 2\s(I)'
_cod_data_source_file ncomms7827-s2.cif
_cod_data_source_block test
_cod_depositor_comments
;
The following automatic conversions were performed:

'_chemical_melting_point' value 'not measured' was changed to '?' -
the value is undefined or not given.

'_exptl_crystal_density_meas' value 'N/A' was changed to '?' - the
value is perceived as not measured.

Automatic conversion script
Id: cif_fix_values 5376 2017-05-30 11:51:03Z andrius 

2019-01-11
Z value and formula fixed to values more according to usual
chemical conventions.                 miguel
;
_cod_original_formula_sum 'C42 H24 Am2 N6 O27'
_cod_original_formula_weight 1530.67
_cod_original_formula_moiety Am2(C7H4NO4)6-3(H2O)
_cod_original_formula_units_Z 2
_cod_database_code 1548203
_shelx_space_group_comment
;
The symmetry employed for this shelxl refinement is uniquely defined
by the following loop, which should always be used as a source of
symmetry information in preference to the above space-group names.
They are only intended as comments.
;
_shelx_estimated_absorpt_t_min 0.25
_shelx_estimated_absorpt_t_max 0.45
_shelxl_version_number 2013-4

loop_
_space_group_symop_operation_xyz
'x, y, z'
'-x, -y, -z'

loop_
_atom_site_label
_atom_site_type_symbol
_atom_site_fract_x
_atom_site_fract_y
_atom_site_fract_z
_atom_site_U_iso_or_equiv
_atom_site_adp_type
_atom_site_occupancy
_atom_site_site_symmetry_order
_atom_site_calc_flag
_atom_site_refinement_flags_posn
_atom_site_refinement_flags_adp
_atom_site_refinement_flags_occupancy
_atom_site_disorder_assembly
_atom_site_disorder_group
Am1 Am 0.74294(2) 0.70837(2) 0.74087(2) 0.00921(4) Uani 1 1 d . . . . .
Am2 Am 0.76668(2) 0.20487(2) 0.69519(2) 0.00947(4) Uani 1 1 d . . . . .
O1 O 0.8721(3) 0.5972(2) 0.6925(2) 0.0161(6) Uani 1 1 d . . . . .
O2 O 0.6410(3) 0.8120(2) 0.6459(2) 0.0157(6) Uani 1 1 d . . . . .
O3 O 0.6135(3) 0.5588(2) 0.6684(2) 0.0136(6) Uani 1 1 d . . . . .
O4 O 0.6977(3) 0.8235(2) 0.85889(19) 0.0113(6) Uani 1 1 d . . . . .
O5 O 0.7243(3) 0.5764(2) 0.8561(2) 0.0155(6) Uani 1 1 d . . . . .
O6 O 0.9094(3) 0.8553(2) 0.7347(2) 0.0151(6) Uani 1 1 d . . . . .
O7 O 0.9090(3) 0.4972(2) 0.5830(2) 0.0177(7) Uani 1 1 d . . . . .
H7BA H 0.9130 0.4571 0.6228 0.027 Uiso 1 1 calc R U . . .
O8 O 0.5735(3) 0.8543(2) 0.5120(2) 0.0163(6) Uani 1 1 d . . . . .
O9 O 0.4421(3) 0.4469(2) 0.6465(2) 0.0162(6) Uani 1 1 d . . . . .
H9O H 0.4704 0.4287 0.6032 0.024 Uiso 1 1 calc R U . . .
O10 O 0.5703(3) 0.8818(3) 0.9335(2) 0.0233(8) Uani 1 1 d . . . . .
O11 O 0.8005(3) 0.4892(2) 0.9608(2) 0.0136(6) Uani 1 1 d . . . . .
O12 O 1.0874(3) 0.9472(2) 0.7830(2) 0.0164(6) Uani 1 1 d . . . . .
H12A H 1.0793 0.9772 0.7370 0.025 Uiso 1 1 calc R U . . .
O13 O 0.6398(3) 0.3192(2) 0.6410(2) 0.0147(6) Uani 1 1 d . . . . .
O14 O 0.9051(3) 0.1374(2) 0.6094(2) 0.0153(6) Uani 1 1 d . . . . .
O15 O 0.6286(3) 0.0608(2) 0.61796(19) 0.0140(6) Uani 1 1 d . . . . .
O16 O 0.7365(3) 0.2998(2) 0.8288(2) 0.0134(6) Uani 1 1 d . . . . .
O17 O 0.7724(3) 0.0548(2) 0.7918(2) 0.0148(6) Uani 1 1 d . . . . .
O18 O 0.9269(3) 0.3627(2) 0.6945(2) 0.0135(6) Uani 1 1 d . . . . .
O19 O 0.5471(3) 0.3863(2) 0.5296(2) 0.0159(6) Uani 1 1 d . . . . .
O20 O 0.9683(3) 0.1058(3) 0.4793(2) 0.0250(8) Uani 1 1 d . . . . .
H20A H 1.0131 0.0806 0.5115 0.037 Uiso 1 1 calc R U . . .
O21 O 0.4609(3) -0.0579(2) 0.6043(2) 0.0162(6) Uani 1 1 d . . . . .
H21A H 0.4969 -0.0881 0.5734 0.024 Uiso 1 1 calc R U . . .
O22 O 0.6217(3) 0.3524(2) 0.9190(2) 0.0146(6) Uani 1 1 d . . . . .
O23 O 0.8553(3) -0.0227(2) 0.9015(2) 0.0140(6) Uani 1 1 d . . . . .
H23 H 0.7977 -0.0694 0.8888 0.021 Uiso 1 1 calc R U . . .
O24 O 1.0955(3) 0.4640(2) 0.7513(2) 0.0207(7) Uani 1 1 d . . . . .
O1W O 1.0697(3) 1.0410(2) 0.6463(2) 0.0183(7) Uani 1 1 d . . . . .
O2W O 0.6387(3) 1.0979(3) 0.9876(3) 0.0249(8) Uani 1 1 d . . . . .
O3W O 1.4009(5) 0.3890(5) 0.9782(4) 0.0673(16) Uani 1 1 d . . . . .
N1 N 0.7681(3) 0.2497(3) 0.5325(2) 0.0130(7) Uani 1 1 d . . . . .
N2 N 0.7725(3) 0.7038(3) 0.5760(2) 0.0117(7) Uani 1 1 d . . . . .
N3 N 0.5671(3) 0.1531(3) 0.7536(2) 0.0106(7) Uani 1 1 d . . . . .
N4 N 0.5385(3) 0.6663(3) 0.7884(2) 0.0107(7) Uani 1 1 d . . . . .
N5 N 0.9500(3) 0.2160(3) 0.8055(2) 0.0097(6) Uani 1 1 d . . . . .
N6 N 0.9172(3) 0.7196(3) 0.8581(2) 0.0117(7) Uani 1 1 d . . . . .
C1 C 0.6248(4) 0.3407(3) 0.5623(3) 0.0130(8) Uani 1 1 d . . . . .
C2 C 0.7036(4) 0.3124(4) 0.4985(3) 0.0158(9) Uani 1 1 d . . . . .
C3 C 0.7161(5) 0.3525(4) 0.4151(3) 0.0243(11) Uani 1 1 d . . . . .
H3 H 0.6721 0.3978 0.3936 0.029 Uiso 1 1 calc R U . . .
C4 C 0.7961(5) 0.3232(5) 0.3646(3) 0.0288(12) Uani 1 1 d . . . . .
H4 H 0.8081 0.3504 0.3093 0.035 Uiso 1 1 calc R U . . .
C5 C 0.8577(5) 0.2533(4) 0.3972(3) 0.0246(11) Uani 1 1 d . . . . .
H5 H 0.9085 0.2298 0.3631 0.030 Uiso 1 1 calc R U . . .
C6 C 0.8419(4) 0.2188(4) 0.4822(3) 0.0170(9) Uani 1 1 d . . . . .
C7 C 0.9098(4) 0.1472(3) 0.5253(3) 0.0149(8) Uani 1 1 d . . . . .
C8 C 0.8753(4) 0.5760(3) 0.6131(3) 0.0140(8) Uani 1 1 d . . . . .
C9 C 0.8338(4) 0.6412(3) 0.5437(3) 0.0136(8) Uani 1 1 d . . . . .
C10 C 0.8504(4) 0.6348(3) 0.4546(3) 0.0166(9) Uani 1 1 d . . . . .
H10 H 0.8928 0.5904 0.4335 0.020 Uiso 1 1 calc R U . . .
C11 C 0.8011(4) 0.6974(4) 0.3981(3) 0.0177(9) Uani 1 1 d . . . . .
H11 H 0.8135 0.6979 0.3384 0.021 Uiso 1 1 calc R U . . .
C12 C 0.7339(4) 0.7588(3) 0.4303(3) 0.0168(9) Uani 1 1 d . . . . .
H12 H 0.6986 0.7993 0.3927 0.020 Uiso 1 1 calc R U . . .
C13 C 0.7203(4) 0.7585(3) 0.5201(3) 0.0124(8) Uani 1 1 d . . . . .
C14 C 0.6395(4) 0.8134(3) 0.5630(3) 0.0128(8) Uani 1 1 d . . . . .
C15 C 0.5288(4) 0.0223(3) 0.6398(3) 0.0133(8) Uani 1 1 d . . . . .
C16 C 0.4865(4) 0.0745(3) 0.7147(3) 0.0140(8) Uani 1 1 d . . . . .
C17 C 0.3756(4) 0.0446(4) 0.7425(3) 0.0200(9) Uani 1 1 d . . . . .
H17 H 0.3215 -0.0116 0.7156 0.024 Uiso 1 1 calc R U . . .
C18 C 0.3481(4) 0.1013(4) 0.8116(4) 0.0251(11) Uani 1 1 d . . . . .
H18 H 0.2746 0.0835 0.8317 0.030 Uiso 1 1 calc R U . . .
C19 C 0.4308(4) 0.1849(4) 0.8508(3) 0.0191(9) Uani 1 1 d . . . . .
H19 H 0.4132 0.2244 0.8964 0.023 Uiso 1 1 calc R U . . .
C20 C 0.5396(4) 0.2076(3) 0.8203(3) 0.0123(8) Uani 1 1 d . . . . .
C21 C 0.6405(4) 0.2923(3) 0.8580(3) 0.0123(8) Uani 1 1 d . . . . .
C22 C 0.5118(4) 0.5239(3) 0.6850(3) 0.0124(8) Uani 1 1 d . . . . .
C23 C 0.4653(4) 0.5796(3) 0.7558(3) 0.0122(8) Uani 1 1 d . . . . .
C24 C 0.3554(4) 0.5462(3) 0.7853(3) 0.0152(8) Uani 1 1 d . . . . .
H24 H 0.3065 0.4847 0.7631 0.018 Uiso 1 1 calc R U . . .
C25 C 0.3200(4) 0.6054(3) 0.8478(3) 0.0165(9) Uani 1 1 d . . . . .
H25 H 0.2471 0.5843 0.8685 0.020 Uiso 1 1 calc R U . . .
C26 C 0.3952(4) 0.6976(3) 0.8797(3) 0.0155(9) Uani 1 1 d . . . . .
H26 H 0.3726 0.7400 0.9206 0.019 Uiso 1 1 calc R U . . .
C27 C 0.5045(4) 0.7245(3) 0.8489(3) 0.0132(8) Uani 1 1 d . . . . .
C28 C 0.5953(4) 0.8183(3) 0.8837(3) 0.0123(8) Uani 1 1 d . . . . .
C29 C 0.8535(4) 0.0515(3) 0.8478(3) 0.0101(7) Uani 1 1 d . . . . .
C30 C 0.9589(4) 0.1388(3) 0.8583(3) 0.0102(7) Uani 1 1 d . . . . .
C31 C 1.0573(4) 0.1397(3) 0.9167(3) 0.0130(8) Uani 1 1 d . . . . .
H31 H 1.0612 0.0844 0.9521 0.016 Uiso 1 1 calc R U . . .
C32 C 1.1491(4) 0.2258(3) 0.9203(3) 0.0145(8) Uani 1 1 d . . . . .
H32 H 1.2164 0.2288 0.9580 0.017 Uiso 1 1 calc R U . . .
C33 C 1.1393(4) 0.3074(3) 0.8668(3) 0.0135(8) Uani 1 1 d . . . . .
H33 H 1.1993 0.3661 0.8689 0.016 Uiso 1 1 calc R U . . .
C34 C 1.0379(4) 0.2996(3) 0.8099(3) 0.0108(8) Uani 1 1 d . . . . .
C35 C 1.0207(4) 0.3841(3) 0.7483(3) 0.0133(8) Uani 1 1 d . . . . .
C36 C 0.8060(4) 0.5645(3) 0.9096(3) 0.0113(8) Uani 1 1 d . . . . .
C37 C 0.9185(4) 0.6445(3) 0.9148(3) 0.0127(8) Uani 1 1 d . . . . .
C38 C 1.0158(4) 0.6428(3) 0.9733(3) 0.0142(8) Uani 1 1 d . . . . .
H38 H 1.0155 0.5894 1.0117 0.017 Uiso 1 1 calc R U . . .
C39 C 1.1133(4) 0.7230(3) 0.9725(3) 0.0150(8) Uani 1 1 d . . . . .
H39 H 1.1789 0.7246 1.0116 0.018 Uiso 1 1 calc R U . . .
C40 C 1.1127(4) 0.8009(3) 0.9132(3) 0.0155(8) Uani 1 1 d . . . . .
H40 H 1.1774 0.8550 0.9116 0.019 Uiso 1 1 calc R U . . .
C41 C 1.0126(4) 0.7953(3) 0.8564(3) 0.0114(8) Uani 1 1 d . . . . .
C42 C 1.0013(4) 0.8722(3) 0.7862(3) 0.0120(8) Uani 1 1 d . . . . .

loop_
_atom_site_aniso_label
_atom_site_aniso_U_11
_atom_site_aniso_U_22
_atom_site_aniso_U_33
_atom_site_aniso_U_23
_atom_site_aniso_U_13
_atom_site_aniso_U_12
Am1 0.00792(7) 0.00922(7) 0.01006(7) -0.00013(5) -0.00002(5) 0.00149(5)
Am2 0.00871(7) 0.01053(7) 0.00916(7) 0.00039(5) 0.00016(5) 0.00249(5)
O1 0.0186(17) 0.0184(16) 0.0133(14) 0.0023(12) -0.0001(12) 0.0091(13)
O2 0.0177(16) 0.0191(16) 0.0126(14) 0.0031(12) 0.0006(12) 0.0091(13)
O3 0.0093(15) 0.0131(14) 0.0176(15) -0.0033(12) 0.0024(12) 0.0005(11)
O4 0.0066(14) 0.0126(14) 0.0140(14) -0.0014(11) 0.0010(11) 0.0009(11)
O5 0.0137(16) 0.0152(15) 0.0161(14) 0.0047(12) -0.0011(12) 0.0011(12)
O6 0.0110(15) 0.0157(15) 0.0166(15) 0.0037(12) -0.0005(12) -0.0009(12)
O7 0.0252(18) 0.0166(15) 0.0144(14) 0.0045(12) 0.0041(13) 0.0104(13)
O8 0.0198(17) 0.0165(15) 0.0137(14) 0.0000(12) -0.0033(12) 0.0087(13)
O9 0.0123(15) 0.0150(15) 0.0202(16) -0.0058(12) 0.0013(12) 0.0015(12)
O10 0.0206(18) 0.0181(17) 0.0294(18) -0.0108(14) 0.0088(15) -0.0011(14)
O11 0.0151(16) 0.0107(14) 0.0137(14) 0.0022(11) -0.0014(12) 0.0015(12)
O12 0.0131(16) 0.0163(15) 0.0169(15) 0.0062(12) -0.0010(12) -0.0019(12)
O13 0.0169(16) 0.0166(15) 0.0118(14) 0.0025(11) 0.0010(12) 0.0066(12)
O14 0.0155(16) 0.0197(16) 0.0131(14) 0.0022(12) 0.0023(12) 0.0085(13)
O15 0.0159(16) 0.0154(15) 0.0104(13) -0.0033(11) -0.0003(12) 0.0038(12)
O16 0.0119(15) 0.0139(14) 0.0120(13) -0.0012(11) 0.0010(11) -0.0019(12)
O17 0.0136(16) 0.0132(15) 0.0156(14) 0.0021(12) -0.0036(12) 0.0007(12)
O18 0.0127(15) 0.0122(14) 0.0149(14) 0.0027(11) -0.0007(12) 0.0023(11)
O19 0.0160(16) 0.0173(15) 0.0158(14) -0.0015(12) -0.0031(12) 0.0086(13)
O20 0.030(2) 0.032(2) 0.0196(17) 0.0030(15) 0.0044(15) 0.0210(16)
O21 0.0135(16) 0.0130(15) 0.0205(16) -0.0083(12) -0.0024(13) 0.0020(12)
O22 0.0173(16) 0.0122(14) 0.0132(14) -0.0028(11) 0.0037(12) 0.0006(12)
O23 0.0139(15) 0.0093(13) 0.0166(14) 0.0029(11) -0.0009(12) -0.0012(11)
O24 0.0155(17) 0.0137(15) 0.0300(18) 0.0075(13) -0.0018(14) -0.0016(12)
O1W 0.0184(17) 0.0180(16) 0.0195(15) 0.0060(13) 0.0032(13) 0.0054(13)
O2W 0.0165(18) 0.0207(17) 0.035(2) -0.0091(15) 0.0035(15) -0.0011(14)
O3W 0.061(4) 0.076(4) 0.064(4) -0.012(3) 0.000(3) 0.018(3)
N1 0.0129(18) 0.0145(17) 0.0129(16) 0.0042(13) -0.0001(14) 0.0060(14)
N2 0.0126(18) 0.0112(16) 0.0102(15) 0.0020(12) 0.0008(13) 0.0001(13)
N3 0.0117(17) 0.0071(15) 0.0124(16) -0.0014(12) 0.0003(13) 0.0014(13)
N4 0.0097(17) 0.0089(15) 0.0125(16) -0.0013(12) -0.0014(13) 0.0009(13)
N5 0.0088(16) 0.0107(16) 0.0097(15) 0.0012(12) 0.0019(12) 0.0020(13)
N6 0.0120(17) 0.0114(16) 0.0118(16) 0.0002(13) 0.0005(13) 0.0030(13)
C1 0.014(2) 0.0105(18) 0.0148(19) -0.0005(15) -0.0028(16) 0.0052(16)
C2 0.016(2) 0.020(2) 0.0129(19) 0.0010(16) -0.0022(16) 0.0088(17)
C3 0.025(3) 0.035(3) 0.019(2) 0.007(2) 0.0008(19) 0.019(2)
C4 0.033(3) 0.043(3) 0.017(2) 0.011(2) 0.009(2) 0.020(3)
C5 0.031(3) 0.035(3) 0.014(2) 0.0045(19) 0.008(2) 0.018(2)
C6 0.020(2) 0.021(2) 0.0129(19) 0.0013(16) 0.0014(17) 0.0097(18)
C7 0.015(2) 0.016(2) 0.0151(19) -0.0022(16) 0.0024(16) 0.0054(17)
C8 0.012(2) 0.017(2) 0.0142(19) 0.0031(16) 0.0041(16) 0.0058(16)
C9 0.013(2) 0.0132(19) 0.0158(19) 0.0012(15) 0.0025(16) 0.0044(16)
C10 0.019(2) 0.015(2) 0.016(2) 0.0020(16) 0.0048(17) 0.0049(17)
C11 0.023(2) 0.020(2) 0.0122(19) 0.0021(16) 0.0033(17) 0.0073(18)
C12 0.019(2) 0.016(2) 0.015(2) 0.0035(16) 0.0013(17) 0.0039(17)
C13 0.014(2) 0.0107(18) 0.0133(18) -0.0003(15) 0.0013(16) 0.0048(15)
C14 0.011(2) 0.0127(19) 0.0149(19) 0.0010(15) 0.0001(16) 0.0033(15)
C15 0.014(2) 0.0112(19) 0.0147(19) -0.0022(15) -0.0030(16) 0.0046(16)
C16 0.014(2) 0.0121(19) 0.0152(19) -0.0026(15) -0.0010(16) 0.0025(16)
C17 0.015(2) 0.017(2) 0.026(2) -0.0063(18) 0.0037(19) -0.0003(17)
C18 0.012(2) 0.027(3) 0.035(3) -0.009(2) 0.008(2) 0.0003(19)
C19 0.016(2) 0.020(2) 0.020(2) -0.0064(18) 0.0051(18) 0.0009(18)
C20 0.015(2) 0.0091(18) 0.0124(18) -0.0022(14) -0.0001(16) 0.0018(15)
C21 0.016(2) 0.0119(19) 0.0085(17) 0.0027(14) 0.0021(15) 0.0009(16)
C22 0.013(2) 0.0107(18) 0.0139(19) -0.0006(15) 0.0000(16) 0.0052(15)
C23 0.010(2) 0.0124(19) 0.0130(18) -0.0009(15) -0.0010(15) 0.0014(15)
C24 0.011(2) 0.014(2) 0.019(2) 0.0007(16) 0.0011(16) -0.0020(16)
C25 0.013(2) 0.017(2) 0.017(2) -0.0009(16) 0.0040(17) -0.0029(17)
C26 0.017(2) 0.017(2) 0.0116(18) -0.0024(15) 0.0058(16) 0.0008(17)
C27 0.013(2) 0.0117(19) 0.0133(19) 0.0007(15) -0.0002(16) -0.0007(15)
C28 0.015(2) 0.0091(18) 0.0123(18) 0.0004(14) 0.0013(15) 0.0005(15)
C29 0.012(2) 0.0085(17) 0.0093(17) -0.0016(14) 0.0005(15) 0.0020(15)
C30 0.0114(19) 0.0108(18) 0.0083(17) -0.0009(14) 0.0010(14) 0.0025(15)
C31 0.013(2) 0.0127(19) 0.0130(18) 0.0016(15) 0.0002(16) 0.0029(16)
C32 0.010(2) 0.017(2) 0.0143(19) -0.0005(16) -0.0038(16) 0.0013(16)
C33 0.010(2) 0.0143(19) 0.0140(19) 0.0009(15) -0.0004(15) -0.0015(15)
C34 0.011(2) 0.0107(18) 0.0108(17) 0.0005(14) 0.0017(15) 0.0024(15)
C35 0.012(2) 0.0135(19) 0.0152(19) 0.0026(15) 0.0048(16) 0.0038(16)
C36 0.015(2) 0.0097(18) 0.0100(17) -0.0006(14) 0.0031(15) 0.0029(15)
C37 0.014(2) 0.0095(18) 0.0136(18) -0.0016(15) -0.0016(16) 0.0027(15)
C38 0.017(2) 0.0125(19) 0.0137(19) 0.0000(15) -0.0016(16) 0.0066(16)
C39 0.0070(19) 0.017(2) 0.021(2) -0.0021(17) -0.0037(16) 0.0050(16)
C40 0.010(2) 0.015(2) 0.019(2) -0.0021(16) -0.0026(16) 0.0006(16)
C41 0.010(2) 0.0119(18) 0.0119(18) -0.0020(14) 0.0009(15) 0.0030(15)
C42 0.011(2) 0.0108(18) 0.0138(18) -0.0002(15) 0.0025(15) 0.0018(15)

loop_
_atom_type_symbol
_atom_type_description
_atom_type_scat_dispersion_real
_atom_type_scat_dispersion_imag
_atom_type_scat_source
C C 0.0033 0.0016 'International Tables Vol C Tables 4.2.6.8 and 6.1.1.4'
H H 0.0000 0.0000 'International Tables Vol C Tables 4.2.6.8 and 6.1.1.4'
N N 0.0061 0.0033 'International Tables Vol C Tables 4.2.6.8 and 6.1.1.4'
O O 0.0106 0.0060 'International Tables Vol C Tables 4.2.6.8 and 6.1.1.4'
Am Am -7.8986 4.5125 'International Tables Vol C Tables 4.2.6.8 and 6.1.1.4'

loop_
_geom_angle_atom_site_label_1
_geom_angle_atom_site_label_2
_geom_angle_atom_site_label_3
_geom_angle
_geom_angle_site_symmetry_1
_geom_angle_site_symmetry_3
O3 Am1 O2 87.62(11) . .
O3 Am1 O6 148.76(10) . .
O2 Am1 O6 83.29(11) . .
O3 Am1 O5 75.63(10) . .
O2 Am1 O5 145.77(11) . .
O6 Am1 O5 125.52(10) . .
O3 Am1 O1 74.49(10) . .
O2 Am1 O1 126.46(10) . .
O6 Am1 O1 87.11(11) . .
O5 Am1 O1 77.90(10) . .
O3 Am1 O4 127.13(10) . .
O2 Am1 O4 81.40(10) . .
O6 Am1 O4 80.96(10) . .
O5 Am1 O4 85.30(10) . .
O1 Am1 O4 148.23(10) . .
O3 Am1 N4 64.48(11) . .
O2 Am1 N4 76.52(11) . .
O6 Am1 N4 140.35(11) . .
O5 Am1 N4 69.35(11) . .
O1 Am1 N4 132.22(11) . .
O4 Am1 N4 62.66(10) . .
O3 Am1 N2 70.38(11) . .
O2 Am1 N2 63.39(11) . .
O6 Am1 N2 78.84(11) . .
O5 Am1 N2 133.39(11) . .
O1 Am1 N2 63.07(11) . .
O4 Am1 N2 140.98(10) . .
N4 Am1 N2 119.62(11) . .
O3 Am1 N6 129.12(11) . .
O2 Am1 N6 143.06(11) . .
O6 Am1 N6 63.28(11) . .
O5 Am1 N6 62.35(11) . .
O1 Am1 N6 69.96(11) . .
O4 Am1 N6 78.38(10) . .
N4 Am1 N6 119.22(11) . .
N2 Am1 N6 120.03(12) . .
O3 Am1 C22 18.06(10) . .
O2 Am1 C22 84.33(11) . .
O6 Am1 C22 162.68(10) . .
O5 Am1 C22 70.48(10) . .
O1 Am1 C22 90.55(11) . .
O4 Am1 C22 109.08(10) . .
N4 Am1 C22 46.45(11) . .
N2 Am1 C22 84.79(11) . .
N6 Am1 C22 131.53(11) . .
O3 Am1 C8 66.76(11) . .
O2 Am1 C8 108.25(10) . .
O6 Am1 C8 87.84(11) . .
O5 Am1 C8 92.45(11) . .
O1 Am1 C8 18.57(10) . .
O4 Am1 C8 164.35(10) . .
N4 Am1 C8 130.75(11) . .
N2 Am1 C8 45.08(11) . .
N6 Am1 C8 86.85(11) . .
C22 Am1 C8 84.57(11) . .
O3 Am1 C14 79.98(10) . .
O2 Am1 C14 18.02(11) . .
O6 Am1 C14 82.34(10) . .
O5 Am1 C14 152.08(11) . .
O1 Am1 C14 108.48(10) . .
O4 Am1 C14 99.01(10) . .
N4 Am1 C14 88.04(11) . .
N2 Am1 C14 45.45(11) . .
N6 Am1 C14 145.57(11) . .
C22 Am1 C14 82.14(10) . .
C8 Am1 C14 90.22(11) . .
O15 Am2 O16 126.44(10) . .
O15 Am2 O13 89.04(10) . .
O16 Am2 O13 74.96(10) . .
O15 Am2 O14 81.60(11) . .
O16 Am2 O14 147.65(10) . .
O13 Am2 O14 126.63(10) . .
O15 Am2 O18 150.87(10) . .
O16 Am2 O18 78.96(10) . .
O13 Am2 O18 84.21(10) . .
O14 Am2 O18 79.88(11) . .
O15 Am2 O17 75.16(10) . .
O16 Am2 O17 87.38(10) . .
O13 Am2 O17 142.57(10) . .
O14 Am2 O17 85.01(10) . .
O18 Am2 O17 124.99(10) . .
O15 Am2 N1 76.01(11) . .
O16 Am2 N1 132.45(11) . .
O13 Am2 N1 63.09(11) . .
O14 Am2 N1 63.66(11) . .
O18 Am2 N1 75.67(11) . .
O17 Am2 N1 139.91(11) . .
O15 Am2 N3 63.48(11) . .
O16 Am2 N3 63.05(10) . .
O13 Am2 N3 69.08(11) . .
O14 Am2 N3 142.43(11) . .
O18 Am2 N3 137.67(10) . .
O17 Am2 N3 73.51(11) . .
N1 Am2 N3 116.34(11) . .
O15 Am2 N5 132.45(10) . .
O16 Am2 N5 73.67(10) . .
O13 Am2 N5 137.90(11) . .
O14 Am2 N5 74.97(10) . .
O18 Am2 N5 62.80(10) . .
O17 Am2 N5 62.22(10) . .
N1 Am2 N5 125.35(11) . .
N3 Am2 N5 118.25(11) . .
O15 Am2 C15 18.02(11) . .
O16 Am2 C15 108.43(10) . .
O13 Am2 C15 83.09(11) . .
O14 Am2 C15 98.80(11) . .
O18 Am2 C15 163.00(10) . .
O17 Am2 C15 71.41(10) . .
N1 Am2 C15 88.49(11) . .
N3 Am2 C15 45.49(11) . .
N5 Am2 C15 133.52(11) . .
O15 Am2 C21 108.81(11) . .
O16 Am2 C21 18.02(10) . .
O13 Am2 C21 67.91(10) . .
O14 Am2 C21 163.26(10) . .
O18 Am2 C21 94.82(10) . .
O17 Am2 C21 85.14(10) . .
N1 Am2 C21 130.70(11) . .
N3 Am2 C21 45.34(11) . .
N5 Am2 C21 88.46(11) . .
C15 Am2 C21 90.83(11) . .
O15 Am2 C1 82.67(10) . .
O16 Am2 C1 92.23(10) . .
O13 Am2 C1 18.02(10) . .
O14 Am2 C1 108.83(10) . .
O18 Am2 C1 82.27(10) . .
O17 Am2 C1 151.92(11) . .
N1 Am2 C1 45.18(11) . .
N3 Am2 C1 81.31(11) . .
N5 Am2 C1 143.99(11) . .
C15 Am2 C1 82.16(10) . .
C21 Am2 C1 85.93(11) . .
C8 O1 Am1 121.3(3) . .
C14 O2 Am1 125.0(3) . .
C22 O3 Am1 125.0(3) . .
C28 O4 Am1 124.5(3) . .
C36 O5 Am1 124.4(3) . .
C42 O6 Am1 125.1(3) . .
C1 O13 Am2 123.8(3) . .
C7 O14 Am2 123.5(3) . .
C15 O15 Am2 125.1(3) . .
C21 O16 Am2 124.0(3) . .
C29 O17 Am2 124.0(3) . .
C35 O18 Am2 125.6(3) . .
C2 N1 C6 118.9(4) . .
C2 N1 Am2 120.6(3) . .
C6 N1 Am2 120.2(3) . .
C13 N2 C9 118.9(4) . .
C13 N2 Am1 120.2(3) . .
C9 N2 Am1 120.7(3) . .
C16 N3 C20 119.2(4) . .
C16 N3 Am2 120.1(3) . .
C20 N3 Am2 120.6(3) . .
C23 N4 C27 119.5(4) . .
C23 N4 Am1 118.3(3) . .
C27 N4 Am1 122.1(3) . .
C30 N5 C34 118.9(4) . .
C30 N5 Am2 120.9(3) . .
C34 N5 Am2 120.2(3) . .
C37 N6 C41 119.2(4) . .
C37 N6 Am1 120.5(3) . .
C41 N6 Am1 119.9(3) . .
O13 C1 O19 125.4(4) . .
O13 C1 C2 118.4(4) . .
O19 C1 C2 116.1(4) . .
O13 C1 Am2 38.2(2) . .
O19 C1 Am2 161.8(3) . .
C2 C1 Am2 80.9(2) . .
N1 C2 C3 122.4(4) . .
N1 C2 C1 113.1(4) . .
C3 C2 C1 124.3(4) . .
N1 C2 Am2 39.8(2) . .
C3 C2 Am2 160.4(3) . .
C1 C2 Am2 73.5(2) . .
C4 C3 C2 118.3(4) . .
C5 C4 C3 119.4(5) . .
C4 C5 C6 118.5(5) . .
N1 C6 C5 122.2(4) . .
N1 C6 C7 115.3(4) . .
C5 C6 C7 122.5(4) . .
N1 C6 Am2 40.0(2) . .
C5 C6 Am2 161.0(3) . .
C7 C6 Am2 75.5(2) . .
O20 C7 O14 125.1(4) . .
O20 C7 C6 118.5(4) . .
O14 C7 C6 116.3(4) . .
O20 C7 Am2 162.1(3) . .
O14 C7 Am2 38.0(2) . .
C6 C7 Am2 79.0(2) . .
O1 C8 O7 124.9(4) . .
O1 C8 C9 119.9(4) . .
O7 C8 C9 115.2(4) . .
O1 C8 Am1 40.2(2) . .
O7 C8 Am1 157.9(3) . .
C9 C8 Am1 81.6(2) . .
N2 C9 C10 122.8(4) . .
N2 C9 C8 112.5(4) . .
C10 C9 C8 124.6(4) . .
N2 C9 Am1 39.7(2) . .
C10 C9 Am1 162.5(3) . .
C8 C9 Am1 72.8(2) . .
C9 C10 C11 117.3(4) . .
C12 C11 C10 120.2(4) . .
C11 C12 C13 118.3(4) . .
N2 C13 C12 122.3(4) . .
N2 C13 C14 113.6(4) . .
C12 C13 C14 124.0(4) . .
N2 C13 Am1 40.2(2) . .
C12 C13 Am1 162.5(3) . .
C14 C13 Am1 73.5(2) . .
O2 C14 O8 125.5(4) . .
O2 C14 C13 117.2(4) . .
O8 C14 C13 117.2(4) . .
O2 C14 Am1 36.9(2) . .
O8 C14 Am1 160.7(3) . .
C13 C14 Am1 80.7(2) . .
O15 C15 O21 125.1(4) . .
O15 C15 C16 117.8(4) . .
O21 C15 C16 117.1(4) . .
O15 C15 Am2 36.85(19) . .
O21 C15 Am2 161.4(3) . .
C16 C15 Am2 81.1(2) . .
N3 C16 C17 122.4(4) . .
N3 C16 C15 113.3(4) . .
C17 C16 C15 124.3(4) . .
N3 C16 Am2 40.2(2) . .
C17 C16 Am2 162.6(3) . .
C15 C16 Am2 73.1(2) . .
C18 C17 C16 117.9(4) . .
C17 C18 C19 119.9(5) . .
C20 C19 C18 118.3(4) . .
N3 C20 C19 122.3(4) . .
N3 C20 C21 112.7(4) . .
C19 C20 C21 125.0(4) . .
N3 C20 Am2 39.7(2) . .
C19 C20 Am2 161.8(3) . .
C21 C20 Am2 73.1(2) . .
O16 C21 O22 123.7(4) . .
O16 C21 C20 118.6(4) . .
O22 C21 C20 117.7(4) . .
O16 C21 Am2 38.0(2) . .
O22 C21 Am2 160.1(3) . .
C20 C21 Am2 81.2(2) . .
O3 C22 O9 125.8(4) . .
O3 C22 C23 117.6(4) . .
O9 C22 C23 116.6(4) . .
O3 C22 Am1 37.0(2) . .
O9 C22 Am1 162.7(3) . .
C23 C22 Am1 80.6(2) . .
N4 C23 C24 121.6(4) . .
N4 C23 C22 114.3(4) . .
C24 C23 C22 124.1(4) . .
N4 C23 Am1 41.3(2) . .
C24 C23 Am1 162.3(3) . .
C22 C23 Am1 73.2(2) . .
C25 C24 C23 119.2(4) . .
C24 C25 C26 119.0(4) . .
C27 C26 C25 118.5(4) . .
N4 C27 C26 122.1(4) . .
N4 C27 C28 115.1(4) . .
C26 C27 C28 122.7(4) . .
N4 C27 Am1 38.6(2) . .
C26 C27 Am1 160.5(3) . .
C28 C27 Am1 76.5(2) . .
O10 C28 O4 124.6(4) . .
O10 C28 C27 120.5(4) . .
O4 C28 C27 114.9(4) . .
O10 C28 Am1 160.8(3) . .
O4 C28 Am1 37.33(19) . .
C27 C28 Am1 78.1(2) . .
O17 C29 O23 124.9(4) . .
O17 C29 C30 119.6(4) . .
O23 C29 C30 115.4(3) . .
O17 C29 Am2 38.3(2) . .
O23 C29 Am2 163.0(3) . .
C30 C29 Am2 81.3(2) . .
N5 C30 C31 123.0(4) . .
N5 C30 C29 113.2(3) . .
C31 C30 C29 123.7(4) . .
N5 C30 Am2 39.8(2) . .
C31 C30 Am2 162.8(3) . .
C29 C30 Am2 73.4(2) . .
C32 C31 C30 118.0(4) . .
C31 C32 C33 119.2(4) . .
C32 C33 C34 118.9(4) . .
N5 C34 C33 121.9(4) . .
N5 C34 C35 115.7(4) . .
C33 C34 C35 122.4(4) . .
N5 C34 Am2 40.26(19) . .
C33 C34 Am2 162.1(3) . .
C35 C34 Am2 75.5(2) . .
O24 C35 O18 125.5(4) . .
O24 C35 C34 119.1(4) . .
O18 C35 C34 115.4(4) . .
O24 C35 Am2 161.7(3) . .
O18 C35 Am2 36.52(19) . .
C34 C35 Am2 79.1(2) . .
O5 C36 O11 124.4(4) . .
O5 C36 C37 117.9(4) . .
O11 C36 C37 117.7(4) . .
O5 C36 Am1 37.8(2) . .
O11 C36 Am1 160.9(3) . .
C37 C36 Am1 80.6(2) . .
N6 C37 C38 122.1(4) . .
N6 C37 C36 113.7(4) . .
C38 C37 C36 124.2(4) . .
N6 C37 Am1 40.0(2) . .
C38 C37 Am1 161.5(3) . .
C36 C37 Am1 73.9(2) . .
C39 C38 C37 118.2(4) . .
C38 C39 C40 120.0(4) . .
C41 C40 C39 117.9(4) . .
N6 C41 C40 122.6(4) . .
N6 C41 C42 113.7(4) . .
C40 C41 C42 123.6(4) . .
N6 C41 Am1 40.4(2) . .
C40 C41 Am1 162.6(3) . .
C42 C41 Am1 73.4(2) . .
O6 C42 O12 125.4(4) . .
O6 C42 C41 117.9(4) . .
O12 C42 C41 116.7(4) . .
O6 C42 Am1 37.0(2) . .
O12 C42 Am1 162.4(3) . .
C41 C42 Am1 80.9(2) . .

loop_
_geom_bond_atom_site_label_1
_geom_bond_atom_site_label_2
_geom_bond_distance
_geom_bond_site_symmetry_2
Am1 O3 2.405(3) .
Am1 O2 2.441(3) .
Am1 O6 2.457(3) .
Am1 O5 2.494(3) .
Am1 O1 2.507(3) .
Am1 O4 2.512(3) .
Am1 N4 2.531(4) .
Am1 N2 2.556(3) .
Am1 N6 2.573(4) .
Am1 C22 3.277(4) .
Am1 C8 3.321(4) .
Am1 C14 3.326(4) .
Am2 O15 2.430(3) .
Am2 O16 2.468(3) .
Am2 O13 2.476(3) .
Am2 O14 2.491(3) .
Am2 O18 2.499(3) .
Am2 O17 2.516(3) .
Am2 N1 2.550(4) .
Am2 N3 2.551(4) .
Am2 N5 2.591(3) .
Am2 C15 3.313(4) .
Am2 C21 3.325(4) .
Am2 C1 3.329(4) .
O1 C8 1.237(5) .
O2 C14 1.257(5) .
O3 C22 1.239(5) .
O4 C28 1.289(5) .
O5 C36 1.244(5) .
O6 C42 1.254(5) .
O7 C8 1.299(5) .
O8 C14 1.266(5) .
O9 C22 1.261(5) .
O10 C28 1.229(5) .
O11 C36 1.277(5) .
O12 C42 1.263(5) .
O13 C1 1.239(5) .
O14 C7 1.288(5) .
O15 C15 1.253(5) .
O16 C21 1.240(5) .
O17 C29 1.232(5) .
O18 C35 1.290(5) .
O19 C1 1.284(5) .
O20 C7 1.233(5) .
O21 C15 1.264(5) .
O22 C21 1.281(5) .
O23 C29 1.297(5) .
O24 C35 1.220(5) .
N1 C2 1.337(5) .
N1 C6 1.338(6) .
N2 C13 1.330(5) .
N2 C9 1.340(6) .
N3 C16 1.336(5) .
N3 C20 1.341(5) .
N4 C23 1.336(5) .
N4 C27 1.339(6) .
N5 C30 1.335(5) .
N5 C34 1.340(5) .
N6 C37 1.336(5) .
N6 C41 1.337(5) .
C1 C2 1.503(6) .
C2 C3 1.390(6) .
C3 C4 1.386(7) .
C4 C5 1.383(7) .
C5 C6 1.390(6) .
C6 C7 1.505(6) .
C8 C9 1.498(6) .
C9 C10 1.386(6) .
C10 C11 1.390(6) .
C11 C12 1.377(7) .
C12 C13 1.386(6) .
C13 C14 1.513(6) .
C15 C16 1.504(6) .
C16 C17 1.388(6) .
C17 C18 1.388(7) .
C18 C19 1.391(7) .
C19 C20 1.378(6) .
C20 C21 1.509(6) .
C22 C23 1.509(6) .
C23 C24 1.394(6) .
C24 C25 1.377(6) .
C25 C26 1.396(6) .
C26 C27 1.388(6) .
C27 C28 1.507(6) .
C29 C30 1.498(6) .
C30 C31 1.394(6) .
C31 C32 1.389(6) .
C32 C33 1.391(6) .
C33 C34 1.395(6) .
C34 C35 1.516(6) .
C36 C37 1.502(6) .
C37 C38 1.393(6) .
C38 C39 1.387(6) .
C39 C40 1.389(6) .
C40 C41 1.386(6) .
C41 C42 1.512(6) .
